data_7055846
loop_
_publ_author_name
'Raj Kumar, Ramasamy'
'Ramesh, Rengan'
'Ma\/lecki, Jan Grzegorz'

_publ_section_title
;
 Steric control on the coordination behaviour of carbazole
 thiosemicarbazones towards [RuH(Cl)(CO)(AsPh3)3]: a combined experimental
 and theoretical study
;
_journal_issue 12
_journal_name_full 'New J. Chem.'
_journal_page_first 10084
_journal_paper_doi 10.1039/C6NJ02430K
_journal_volume 40
_journal_year 2016
_chemical_formula_moiety 'C53 H46 As2 N4 O Ru S'
_chemical_formula_sum 'C53 H46 As2 N4 O Ru S'
_chemical_formula_weight 1037.91
_chemical_name_systematic
;
 ?
;
_space_group_crystal_system monoclinic
_space_group_IT_number 14
_space_group_name_Hall '-P 2yn'
_space_group_name_H-M_alt 'P 1 21/n 1'
_symmetry_space_group_name_Hall '-P 2yn'
_symmetry_space_group_name_H-M 'P 1 21/n 1'
_atom_sites_solution_hydrogens mixed
_audit_creation_date 2016-01-25
_audit_creation_method
;
Olex2 1.2
(compiled 2015.09.30 svn.r3233 for OlexSys, GUI svn.r5103)
;
_audit_update_record
;
2016-10-06 deposited with the CCDC.
2016-10-14 downloaded from the CCDC.
;
_cell_angle_alpha 90
_cell_angle_beta 97.681(2)
_cell_angle_gamma 90
_cell_formula_units_Z 4
_cell_length_a 15.7722(7)
_cell_length_b 17.7021(7)
_cell_length_c 17.7700(7)
_cell_measurement_reflns_used 36
_cell_measurement_temperature 296(2)
_cell_measurement_theta_max 27
_cell_measurement_theta_min 25
_cell_volume 4916.9(4)
_computing_cell_refinement 'CrysAlisPro 1.171.38.41 (Rigaku OD, 2015)'
_computing_data_collection 'CrysAlisPro 1.171.38.41 (Rigaku OD, 2015)'
_computing_data_reduction 'CrysAlisPro 1.171.38.41 (Rigaku OD, 2015)'
_computing_molecular_graphics 'Olex2 (Dolomanov et al., 2009)'
_computing_publication_material 'Olex2 (Dolomanov et al., 2009)'
_computing_structure_refinement 'ShelXL (Sheldrick, 2015)'
_computing_structure_solution 'ShelXS (Sheldrick, 2008)'
_diffrn_ambient_temperature 296.15
_diffrn_measured_fraction_theta_full 0.978
_diffrn_measured_fraction_theta_max 0.939
_diffrn_measurement_device_type 'Bruker Smart Apex II'
_diffrn_measurement_method '\w and \p scan'
_diffrn_radiation_type MoK\a
_diffrn_radiation_wavelength 0.71073
_diffrn_reflns_av_R_equivalents 0.0579
_diffrn_reflns_av_unetI/netI 0.1023
_diffrn_reflns_Laue_measured_fraction_full 0.978
_diffrn_reflns_Laue_measured_fraction_max 0.939
_diffrn_reflns_limit_h_max 17
_diffrn_reflns_limit_h_min -20
_diffrn_reflns_limit_k_max 23
_diffrn_reflns_limit_k_min -21
_diffrn_reflns_limit_l_max 19
_diffrn_reflns_limit_l_min -23
_diffrn_reflns_number 29642
_diffrn_reflns_point_group_measured_fraction_full 0.978
_diffrn_reflns_point_group_measured_fraction_max 0.939
_diffrn_reflns_theta_full 25.242
_diffrn_reflns_theta_max 28.009
_diffrn_reflns_theta_min 1.738
_diffrn_source 'fine-focus sealed tube'
_exptl_absorpt_coefficient_mu 1.738
_exptl_absorpt_correction_type multi-scan
_exptl_absorpt_process_details
;
CrysAlisPro 1.171.38.43 (Rigaku Oxford Diffraction, 2015)
Empirical absorption correction using spherical harmonics,
 implemented in SCALE3 ABSPACK scaling algorithm.
;
_exptl_crystal_colour red
_exptl_crystal_density_diffrn 1.402
_exptl_crystal_description plate
_exptl_crystal_F_000 2104
_exptl_crystal_size_max 0.14
_exptl_crystal_size_mid 0.12
_exptl_crystal_size_min 0.10
_exptl_transmission_factor_max 0.937
_exptl_transmission_factor_min 0.908
_refine_diff_density_max 1.024
_refine_diff_density_min -0.803
_refine_diff_density_rms 0.090
_refine_ls_extinction_method none
_refine_ls_goodness_of_fit_ref 1.038
_refine_ls_hydrogen_treatment mixed
_refine_ls_matrix_type full
_refine_ls_number_parameters 565
_refine_ls_number_reflns 11163
_refine_ls_number_restraints 0
_refine_ls_restrained_S_all 1.038
_refine_ls_R_factor_all 0.1288
_refine_ls_R_factor_gt 0.0698
_refine_ls_shift/su_max 0.001
_refine_ls_shift/su_mean 0.000
_refine_ls_structure_factor_coef Fsqd
_refine_ls_weighting_details 'w=1/[\s^2^(Fo^2^)+(0.0330P)^2^+3.4330P] where P=(Fo^2^+2Fc^2^)/3'
_refine_ls_weighting_scheme calc
_refine_ls_wR_factor_gt 0.0969
_refine_ls_wR_factor_ref 0.1126
_reflns_Friedel_coverage 0.000
_reflns_number_gt 6775
_reflns_number_total 11163
_reflns_threshold_expression 'I > 2\s(I)'
_cod_data_source_file c6nj02430k2.cif
_cod_data_source_block rrk304
_cod_depositor_comments
;
The following automatic conversions were performed:

'_exptl_absorpt_correction_type' value 'Multi-Scan' changed to
'multi-scan' according to
/usr/data/users/saulius/crontab/automatic-downloads/rss-feeds/RSC/lib/dictionaries/cif_core.dic
dictionary named 'cif_core.dic' version 2.4.2 from 2011-04-26.

Automatic conversion script
Id: cif_fix_values 4268 2015-11-12 08:31:59Z antanas 

 Adding full bibliography for 7055846--7055847.cif.
;
_cod_database_code 7055846
_shelxl_version_number 2014-3
_shelx_space_group_comment
;
The symmetry employed for this shelxl refinement is uniquely defined
by the following loop, which should always be used as a source of
symmetry information in preference to the above space-group names.
They are only intended as comments.
;
_olex2_refinement_description
;
1. Fixed Uiso
 At 1.2 times of:
  All C(H) groups, All C(H,H) groups, All N(H,H) groups
 At 1.5 times of:
  All C(H,H,H) groups
2.a Rotating group:
 N3(H3A,H3B)
2.b Secondary CH2 refined with riding coordinates:
 C16(H16A,H16B)
2.c Aromatic/amide H refined with riding coordinates:
 C3(H3), C5(H5), C8(H8), C9(H9), C10(H10), C11(H11), C14(H14), C15(H15),
 C19(H19), C20(H20), C21(H21), C22(H22), C23(H23), C25(H25), C26(H26), C27(H27),
  C28(H28), C29(H29), C31(H31), C32(H32), C33(H33), C34(H34), C35(H35),
 C37(H37), C38(H38), C39(H39), C40(H40), C41(H41), C43(H43), C44(H44), C45(H45),
  C46(H46), C47(H47), C49(H49), C50(H50), C51(H51), C52(H52), C53(H53)
2.d Idealised Me refined as rotating group:
 C17(H17A,H17B,H17C)
;
_olex2_submission_special_instructions 'No special instructions were received'

loop_
_space_group_symop_operation_xyz
'x, y, z'
'-x+1/2, y+1/2, -z+1/2'
'-x, -y, -z'
'x-1/2, -y-1/2, z-1/2'

loop_
_atom_site_label
_atom_site_type_symbol
_atom_site_fract_x
_atom_site_fract_y
_atom_site_fract_z
_atom_site_U_iso_or_equiv
_atom_site_adp_type
_atom_site_occupancy
_atom_site_site_symmetry_order
_atom_site_calc_flag
_atom_site_refinement_flags_posn
Ru1 Ru 0.48828(2) 0.65681(2) 0.30676(2) 0.03261(11) Uani 1 1 d .
H H 0.544(3) 0.719(2) 0.267(3) 0.068(14) Uiso 1 1 d .
As1 As 0.50056(3) 0.74098(2) 0.41541(3) 0.03548(13) Uani 1 1 d .
As2 As 0.48515(3) 0.58105(2) 0.19250(3) 0.04019(14) Uani 1 1 d .
S1 S 0.45803(9) 0.54602(7) 0.38983(7) 0.0465(3) Uani 1 1 d .
O1 O 0.3260(3) 0.7321(2) 0.2424(2) 0.0791(12) Uani 1 1 d .
N1 N 0.5989(2) 0.59677(18) 0.35902(19) 0.0360(9) Uani 1 1 d .
N2 N 0.6873(3) 0.59597(19) 0.3609(2) 0.0401(10) Uani 1 1 d .
N3 N 0.6179(3) 0.4939(2) 0.4432(2) 0.0598(13) Uani 1 1 d .
H3A H 0.5883 0.4720 0.4743 0.072 Uiso 1 1 d GR
H3B H 0.6354 0.4606 0.4135 0.072 Uiso 1 1 d GR
N4 N 1.0674(3) 0.6576(2) 0.2961(3) 0.0570(12) Uani 1 1 d .
C1 C 0.3881(4) 0.7021(3) 0.2669(3) 0.0443(12) Uani 1 1 d .
C2 C 0.5685(3) 0.5444(2) 0.4003(3) 0.0414(12) Uani 1 1 d .
C3 C 0.7165(3) 0.6448(2) 0.3185(3) 0.0420(12) Uani 1 1 d .
H3 H 0.6791 0.6783 0.2908 0.050 Uiso 1 1 calc R
C4 C 0.8084(3) 0.6491(3) 0.3124(3) 0.0423(12) Uani 1 1 d .
C5 C 0.8662(3) 0.5979(3) 0.3484(3) 0.0435(12) Uani 1 1 d .
H5 H 0.8476 0.5596 0.3781 0.052 Uiso 1 1 calc R
C6 C 0.9527(3) 0.6039(2) 0.3401(3) 0.0415(12) Uani 1 1 d .
C7 C 1.0278(3) 0.5612(3) 0.3684(3) 0.0501(13) Uani 1 1 d .
C8 C 1.0431(4) 0.4979(3) 0.4133(3) 0.0666(17) Uani 1 1 d .
H8 H 0.9982 0.4735 0.4323 0.080 Uiso 1 1 calc R
C9 C 1.1257(5) 0.4710(4) 0.4298(4) 0.085(2) Uani 1 1 d .
H9 H 1.1365 0.4290 0.4610 0.101 Uiso 1 1 calc R
C10 C 1.1929(5) 0.5062(4) 0.4002(4) 0.087(2) Uani 1 1 d .
H10 H 1.2481 0.4871 0.4117 0.104 Uiso 1 1 calc R
C11 C 1.1794(4) 0.5683(4) 0.3548(4) 0.0686(17) Uani 1 1 d .
H11 H 1.2244 0.5912 0.3345 0.082 Uiso 1 1 calc R
C12 C 1.0972(4) 0.5965(3) 0.3395(3) 0.0533(14) Uani 1 1 d .
C13 C 0.9798(3) 0.6629(3) 0.2945(3) 0.0450(13) Uani 1 1 d .
C14 C 0.9226(4) 0.7129(3) 0.2583(3) 0.0543(14) Uani 1 1 d .
H14 H 0.9407 0.7508 0.2278 0.065 Uiso 1 1 calc R
C15 C 0.8370(4) 0.7065(3) 0.2676(3) 0.0526(14) Uani 1 1 d .
H15 H 0.7977 0.7409 0.2437 0.063 Uiso 1 1 calc R
C16 C 1.1177(4) 0.6999(3) 0.2478(3) 0.0669(17) Uani 1 1 d .
H16A H 1.1751 0.7074 0.2741 0.080 Uiso 1 1 calc R
H16B H 1.0921 0.7492 0.2371 0.080 Uiso 1 1 calc R
C17 C 1.1224(4) 0.6585(3) 0.1741(3) 0.083(2) Uani 1 1 d .
H17A H 1.0663 0.6560 0.1455 0.124 Uiso 1 1 calc GR
H17B H 1.1435 0.6082 0.1848 0.124 Uiso 1 1 calc GR
H17C H 1.1602 0.6849 0.1452 0.124 Uiso 1 1 calc GR
C18 C 0.3998(3) 0.7501(2) 0.4690(2) 0.0384(11) Uani 1 1 d .
C19 C 0.3962(4) 0.8058(3) 0.5228(3) 0.0592(15) Uani 1 1 d .
H19 H 0.4411 0.8398 0.5336 0.071 Uiso 1 1 calc R
C20 C 0.3244(4) 0.8108(3) 0.5610(3) 0.0711(18) Uani 1 1 d .
H20 H 0.3215 0.8486 0.5970 0.085 Uiso 1 1 calc R
C21 C 0.2589(4) 0.7611(3) 0.5460(3) 0.0713(19) Uani 1 1 d .
H21 H 0.2119 0.7641 0.5724 0.086 Uiso 1 1 calc R
C22 C 0.2621(4) 0.7070(3) 0.4923(3) 0.077(2) Uani 1 1 d .
H22 H 0.2167 0.6735 0.4811 0.092 Uiso 1 1 calc R
C23 C 0.3336(4) 0.7015(3) 0.4539(3) 0.0605(16) Uani 1 1 d .
H23 H 0.3357 0.6641 0.4174 0.073 Uiso 1 1 calc R
C24 C 0.5891(3) 0.7151(2) 0.4976(3) 0.0420(12) Uani 1 1 d .
C25 C 0.5704(4) 0.6707(2) 0.5570(3) 0.0574(15) Uani 1 1 d .
H25 H 0.5142 0.6559 0.5589 0.069 Uiso 1 1 calc R
C26 C 0.6338(5) 0.6478(3) 0.6139(3) 0.0746(19) Uani 1 1 d .
H26 H 0.6203 0.6180 0.6537 0.090 Uiso 1 1 calc R
C27 C 0.7164(6) 0.6694(4) 0.6110(4) 0.088(2) Uani 1 1 d .
H27 H 0.7591 0.6547 0.6494 0.106 Uiso 1 1 calc R
C28 C 0.7373(4) 0.7130(4) 0.5516(4) 0.0798(19) Uani 1 1 d .
H28 H 0.7936 0.7276 0.5500 0.096 Uiso 1 1 calc R
C29 C 0.6735(4) 0.7347(3) 0.4943(3) 0.0603(15) Uani 1 1 d .
H29 H 0.6875 0.7626 0.4534 0.072 Uiso 1 1 calc R
C30 C 0.5229(3) 0.8473(2) 0.3971(3) 0.0444(13) Uani 1 1 d .
C31 C 0.5649(4) 0.8943(3) 0.4518(3) 0.0564(15) Uani 1 1 d .
H31 H 0.5869 0.8748 0.4990 0.068 Uiso 1 1 calc R
C32 C 0.5745(4) 0.9710(3) 0.4365(4) 0.0717(19) Uani 1 1 d .
H32 H 0.6018 1.0027 0.4739 0.086 Uiso 1 1 calc R
C33 C 0.5440(5) 0.9992(3) 0.3676(5) 0.080(2) Uani 1 1 d .
H33 H 0.5514 1.0502 0.3579 0.096 Uiso 1 1 calc R
C34 C 0.5025(4) 0.9542(3) 0.3118(4) 0.082(2) Uani 1 1 d .
H34 H 0.4813 0.9745 0.2647 0.099 Uiso 1 1 calc R
C35 C 0.4923(4) 0.8765(3) 0.3267(3) 0.0630(16) Uani 1 1 d .
H35 H 0.4650 0.8451 0.2890 0.076 Uiso 1 1 calc R
C36 C 0.3991(4) 0.5022(3) 0.1730(3) 0.0538(14) Uani 1 1 d .
C37 C 0.3225(4) 0.5098(3) 0.2009(3) 0.0763(19) Uani 1 1 d .
H37 H 0.3129 0.5518 0.2300 0.092 Uiso 1 1 calc R
C38 C 0.2594(5) 0.4553(4) 0.1860(4) 0.099(3) Uani 1 1 d .
H38 H 0.2073 0.4616 0.2043 0.119 Uiso 1 1 calc R
C39 C 0.2726(6) 0.3933(4) 0.1454(5) 0.106(3) Uani 1 1 d .
H39 H 0.2300 0.3570 0.1358 0.127 Uiso 1 1 calc R
C40 C 0.3485(6) 0.3841(4) 0.1186(5) 0.112(3) Uani 1 1 d .
H40 H 0.3580 0.3413 0.0905 0.134 Uiso 1 1 calc R
C41 C 0.4112(5) 0.4379(3) 0.1329(4) 0.088(2) Uani 1 1 d .
H41 H 0.4633 0.4306 0.1149 0.105 Uiso 1 1 calc R
C42 C 0.5881(3) 0.5240(3) 0.1849(3) 0.0503(14) Uani 1 1 d .
C43 C 0.6106(4) 0.4663(3) 0.2366(3) 0.0660(16) Uani 1 1 d .
H43 H 0.5732 0.4528 0.2706 0.079 Uiso 1 1 calc R
C44 C 0.6879(6) 0.4283(3) 0.2386(5) 0.097(2) Uani 1 1 d .
H44 H 0.7029 0.3909 0.2747 0.117 Uiso 1 1 calc R
C45 C 0.7417(5) 0.4461(4) 0.1875(6) 0.124(4) Uani 1 1 d .
H45 H 0.7928 0.4200 0.1876 0.149 Uiso 1 1 calc R
C46 C 0.7201(5) 0.5029(5) 0.1357(6) 0.131(4) Uani 1 1 d .
H46 H 0.7574 0.5148 0.1011 0.157 Uiso 1 1 calc R
C47 C 0.6442(4) 0.5426(3) 0.1335(4) 0.085(2) Uani 1 1 d .
H47 H 0.6309 0.5812 0.0983 0.102 Uiso 1 1 calc R
C48 C 0.4693(4) 0.6388(3) 0.0983(3) 0.0527(14) Uani 1 1 d .
C49 C 0.5050(4) 0.7089(3) 0.0973(3) 0.0768(19) Uani 1 1 d .
H49 H 0.5360 0.7283 0.1413 0.092 Uiso 1 1 calc R
C50 C 0.4951(5) 0.7523(4) 0.0300(4) 0.094(2) Uani 1 1 d .
H50 H 0.5192 0.8002 0.0292 0.113 Uiso 1 1 calc R
C51 C 0.4499(6) 0.7226(5) -0.0337(4) 0.099(3) Uani 1 1 d .
H51 H 0.4438 0.7505 -0.0785 0.118 Uiso 1 1 calc R
C52 C 0.4133(6) 0.6529(5) -0.0332(4) 0.112(3) Uani 1 1 d .
H52 H 0.3817 0.6337 -0.0770 0.134 Uiso 1 1 calc R
C53 C 0.4236(5) 0.6110(4) 0.0330(3) 0.084(2) Uani 1 1 d .
H53 H 0.3992 0.5632 0.0333 0.100 Uiso 1 1 calc R

loop_
_atom_site_aniso_label
_atom_site_aniso_U_11
_atom_site_aniso_U_22
_atom_site_aniso_U_33
_atom_site_aniso_U_23
_atom_site_aniso_U_13
_atom_site_aniso_U_12
Ru1 0.0295(2) 0.03819(19) 0.0298(2) 0.00075(15) 0.00284(16) 0.00091(17)
As1 0.0351(3) 0.0362(2) 0.0345(3) -0.00061(19) 0.0026(2) 0.0011(2)
As2 0.0404(3) 0.0463(3) 0.0344(3) -0.0040(2) 0.0071(2) -0.0021(2)
S1 0.0403(8) 0.0524(7) 0.0477(8) 0.0090(6) 0.0095(6) -0.0048(6)
O1 0.052(3) 0.093(3) 0.087(3) 0.010(2) -0.008(2) 0.021(2)
N1 0.036(3) 0.041(2) 0.032(2) 0.0025(16) 0.0082(19) 0.0003(18)
N2 0.032(3) 0.049(2) 0.040(2) -0.0002(18) 0.0069(19) 0.0023(18)
N3 0.064(4) 0.062(3) 0.056(3) 0.025(2) 0.020(3) 0.021(2)
N4 0.037(3) 0.069(3) 0.067(3) -0.005(2) 0.017(2) -0.007(2)
C1 0.036(3) 0.054(3) 0.041(3) 0.002(2) -0.002(2) 0.003(3)
C2 0.042(3) 0.048(3) 0.036(3) 0.001(2) 0.010(2) 0.005(2)
C3 0.035(3) 0.048(3) 0.043(3) 0.000(2) 0.005(2) 0.004(2)
C4 0.036(3) 0.052(3) 0.039(3) -0.003(2) 0.008(2) -0.002(2)
C5 0.038(3) 0.050(3) 0.045(3) 0.005(2) 0.014(3) -0.001(2)
C6 0.036(3) 0.051(3) 0.038(3) -0.005(2) 0.007(2) 0.004(2)
C7 0.043(4) 0.065(3) 0.043(3) -0.007(3) 0.010(3) 0.006(3)
C8 0.058(5) 0.083(4) 0.060(4) 0.005(3) 0.012(3) 0.020(3)
C9 0.084(6) 0.095(5) 0.074(5) 0.006(4) 0.010(4) 0.036(4)
C10 0.053(5) 0.118(6) 0.086(5) -0.027(4) -0.003(4) 0.031(4)
C11 0.045(4) 0.083(4) 0.079(4) -0.024(4) 0.010(3) 0.007(3)
C12 0.036(4) 0.069(3) 0.055(3) -0.020(3) 0.005(3) 0.004(3)
C13 0.039(3) 0.055(3) 0.042(3) -0.005(2) 0.008(3) -0.003(3)
C14 0.047(4) 0.062(3) 0.055(3) 0.011(3) 0.012(3) -0.009(3)
C15 0.049(4) 0.055(3) 0.052(3) 0.011(2) 0.005(3) 0.007(3)
C16 0.046(4) 0.077(4) 0.083(4) -0.011(3) 0.025(3) -0.020(3)
C17 0.088(6) 0.083(4) 0.084(5) 0.006(4) 0.034(4) -0.021(4)
C18 0.040(3) 0.042(2) 0.033(3) 0.001(2) 0.004(2) 0.005(2)
C19 0.055(4) 0.065(3) 0.060(4) -0.016(3) 0.016(3) -0.007(3)
C20 0.072(5) 0.080(4) 0.066(4) -0.023(3) 0.025(4) 0.007(4)
C21 0.064(5) 0.086(4) 0.071(4) -0.008(3) 0.033(4) 0.001(4)
C22 0.056(5) 0.090(4) 0.090(5) -0.025(4) 0.030(4) -0.020(3)
C23 0.050(4) 0.067(3) 0.067(4) -0.022(3) 0.020(3) -0.007(3)
C24 0.041(3) 0.036(2) 0.046(3) -0.012(2) -0.004(2) 0.006(2)
C25 0.068(4) 0.041(3) 0.057(4) 0.002(3) -0.014(3) -0.004(3)
C26 0.102(6) 0.046(3) 0.064(4) 0.002(3) -0.029(4) -0.002(4)
C27 0.100(7) 0.062(4) 0.086(5) -0.017(4) -0.048(5) 0.026(4)
C28 0.055(5) 0.092(5) 0.087(5) -0.031(4) -0.014(4) 0.011(4)
C29 0.051(4) 0.070(3) 0.057(4) -0.010(3) -0.003(3) 0.007(3)
C30 0.043(3) 0.037(2) 0.055(3) 0.000(2) 0.013(3) 0.000(2)
C31 0.063(4) 0.047(3) 0.063(4) -0.005(3) 0.022(3) -0.003(3)
C32 0.075(5) 0.044(3) 0.103(5) -0.011(3) 0.035(4) -0.008(3)
C33 0.078(6) 0.038(3) 0.129(6) 0.007(4) 0.035(5) 0.001(3)
C34 0.089(6) 0.061(4) 0.095(5) 0.038(4) 0.007(4) 0.011(4)
C35 0.069(5) 0.049(3) 0.070(4) 0.015(3) 0.004(3) 0.000(3)
C36 0.052(4) 0.060(3) 0.051(3) -0.015(3) 0.008(3) -0.013(3)
C37 0.069(5) 0.078(4) 0.084(5) -0.022(3) 0.020(4) -0.017(4)
C38 0.066(6) 0.102(5) 0.134(7) -0.028(5) 0.029(5) -0.038(4)
C39 0.092(7) 0.090(5) 0.131(7) -0.033(5) 0.000(5) -0.049(5)
C40 0.090(7) 0.096(5) 0.149(8) -0.058(5) 0.015(6) -0.037(5)
C41 0.076(5) 0.084(4) 0.107(5) -0.041(4) 0.027(4) -0.024(4)
C42 0.047(4) 0.043(3) 0.061(3) -0.014(2) 0.007(3) -0.001(2)
C43 0.069(5) 0.063(3) 0.063(4) -0.014(3) -0.005(3) 0.011(3)
C44 0.096(7) 0.061(4) 0.126(7) -0.019(4) -0.017(5) 0.023(4)
C45 0.061(6) 0.079(5) 0.234(12) -0.015(6) 0.024(7) 0.021(5)
C46 0.078(7) 0.095(6) 0.237(11) -0.016(6) 0.082(7) 0.004(5)
C47 0.065(5) 0.070(4) 0.131(6) 0.000(4) 0.050(5) 0.000(3)
C48 0.055(4) 0.066(3) 0.038(3) -0.001(3) 0.008(3) 0.009(3)
C49 0.097(6) 0.084(4) 0.050(4) 0.013(3) 0.009(4) -0.011(4)
C50 0.118(7) 0.093(5) 0.075(5) 0.030(4) 0.025(5) 0.003(5)
C51 0.128(8) 0.121(6) 0.048(5) 0.025(4) 0.018(5) 0.032(6)
C52 0.165(9) 0.118(6) 0.047(4) 0.001(4) -0.005(5) 0.015(6)
C53 0.117(7) 0.088(4) 0.043(4) -0.001(3) -0.003(4) 0.002(4)

loop_
_atom_type_symbol
_atom_type_description
_atom_type_scat_dispersion_real
_atom_type_scat_dispersion_imag
_atom_type_scat_source
C C 0.0033 0.0016 'International Tables Vol C Tables 4.2.6.8 and 6.1.1.4'
H H 0.0000 0.0000 'International Tables Vol C Tables 4.2.6.8 and 6.1.1.4'
As As 0.0499 2.0058 'International Tables Vol C Tables 4.2.6.8 and 6.1.1.4'
N N 0.0061 0.0033 'International Tables Vol C Tables 4.2.6.8 and 6.1.1.4'
O O 0.0106 0.0060 'International Tables Vol C Tables 4.2.6.8 and 6.1.1.4'
Ru Ru -1.2594 0.8363 'International Tables Vol C Tables 4.2.6.8 and 6.1.1.4'
S S 0.1246 0.1234 'International Tables Vol C Tables 4.2.6.8 and 6.1.1.4'

loop_
_geom_angle_atom_site_label_1
_geom_angle_atom_site_label_2
_geom_angle_atom_site_label_3
_geom_angle
As1 Ru1 H 86.6(15)
As1 Ru1 As2 174.37(2)
As1 Ru1 S1 90.74(3)
As2 Ru1 H 87.7(15)
As2 Ru1 S1 94.31(3)
S1 Ru1 H 158.5(18)
N1 Ru1 H 94.0(17)
N1 Ru1 As1 89.19(9)
N1 Ru1 As2 90.73(9)
N1 Ru1 S1 64.58(9)
C1 Ru1 H 91.3(17)
C1 Ru1 As1 90.68(15)
C1 Ru1 As2 89.91(15)
C1 Ru1 S1 110.15(14)
C1 Ru1 N1 174.73(16)
C18 As1 Ru1 116.90(14)
C24 As1 Ru1 115.34(12)
C24 As1 C18 101.7(2)
C24 As1 C30 103.1(2)
C30 As1 Ru1 117.18(14)
C30 As1 C18 100.23(17)
C36 As2 Ru1 118.74(13)
C36 As2 C48 102.5(2)
C42 As2 Ru1 115.08(15)
C42 As2 C36 100.7(2)
C42 As2 C48 103.1(2)
C48 As2 Ru1 114.48(15)
C2 S1 Ru1 79.06(15)
N2 N1 Ru1 140.4(3)
C2 N1 Ru1 104.7(3)
C2 N1 N2 114.8(4)
C3 N2 N1 114.8(4)
H3A N3 H3B 109.2
C2 N3 H3A 109.8
C2 N3 H3B 108.4
C12 N4 C13 109.2(4)
C12 N4 C16 124.4(5)
C13 N4 C16 125.3(5)
O1 C1 Ru1 178.5(5)
N1 C2 S1 111.5(4)
N1 C2 N3 123.7(5)
N3 C2 S1 124.7(3)
N2 C3 H3 119.4
N2 C3 C4 121.1(4)
C4 C3 H3 119.4
C5 C4 C3 121.9(4)
C5 C4 C15 119.8(4)
C15 C4 C3 118.3(5)
C4 C5 H5 120.1
C4 C5 C6 119.7(4)
C6 C5 H5 120.1
C5 C6 C7 134.0(4)
C5 C6 C13 119.2(5)
C13 C6 C7 106.8(4)
C8 C7 C6 134.6(5)
C8 C7 C12 119.0(5)
C12 C7 C6 106.4(4)
C7 C8 H8 120.3
C7 C8 C9 119.3(6)
C9 C8 H8 120.3
C8 C9 H9 119.7
C8 C9 C10 120.7(6)
C10 C9 H9 119.7
C9 C10 H10 119.4
C11 C10 C9 121.2(6)
C11 C10 H10 119.4
C10 C11 H11 120.8
C10 C11 C12 118.4(6)
C12 C11 H11 120.8
N4 C12 C7 109.2(5)
N4 C12 C11 129.4(5)
C11 C12 C7 121.4(5)
N4 C13 C6 108.3(5)
C14 C13 N4 130.6(4)
C14 C13 C6 121.1(5)
C13 C14 H14 120.6
C13 C14 C15 118.9(4)
C15 C14 H14 120.6
C4 C15 H15 119.4
C14 C15 C4 121.3(5)
C14 C15 H15 119.4
N4 C16 H16A 109.5
N4 C16 H16B 109.5
N4 C16 C17 110.8(4)
H16A C16 H16B 108.1
C17 C16 H16A 109.5
C17 C16 H16B 109.5
C16 C17 H17A 109.5
C16 C17 H17B 109.5
C16 C17 H17C 109.5
H17A C17 H17B 109.5
H17A C17 H17C 109.5
H17B C17 H17C 109.5
C19 C18 As1 120.3(4)
C23 C18 As1 120.3(3)
C23 C18 C19 119.4(4)
C18 C19 H19 120.3
C18 C19 C20 119.5(5)
C20 C19 H19 120.3
C19 C20 H20 119.7
C21 C20 C19 120.6(5)
C21 C20 H20 119.7
C20 C21 H21 120.1
C20 C21 C22 119.8(5)
C22 C21 H21 120.1
C21 C22 H22 120.0
C21 C22 C23 120.0(6)
C23 C22 H22 120.0
C18 C23 C22 120.7(5)
C18 C23 H23 119.6
C22 C23 H23 119.6
C25 C24 As1 120.4(4)
C25 C24 C29 118.6(5)
C29 C24 As1 120.7(4)
C24 C25 H25 119.4
C24 C25 C26 121.2(6)
C26 C25 H25 119.4
C25 C26 H26 120.3
C27 C26 C25 119.4(6)
C27 C26 H26 120.3
C26 C27 H27 119.6
C26 C27 C28 120.7(7)
C28 C27 H27 119.6
C27 C28 H28 120.3
C27 C28 C29 119.5(7)
C29 C28 H28 120.3
C24 C29 C28 120.5(6)
C24 C29 H29 119.7
C28 C29 H29 119.7
C31 C30 As1 123.0(4)
C31 C30 C35 119.2(4)
C35 C30 As1 117.7(4)
C30 C31 H31 119.8
C30 C31 C32 120.3(6)
C32 C31 H31 119.8
C31 C32 H32 120.0
C33 C32 C31 120.0(6)
C33 C32 H32 120.0
C32 C33 H33 119.3
C32 C33 C34 121.4(5)
C34 C33 H33 119.3
C33 C34 H34 120.5
C33 C34 C35 119.0(6)
C35 C34 H34 120.5
C30 C35 C34 120.0(6)
C30 C35 H35 120.0
C34 C35 H35 120.0
C37 C36 As2 119.5(4)
C41 C36 As2 123.1(4)
C41 C36 C37 117.4(5)
C36 C37 H37 119.8
C36 C37 C38 120.5(5)
C38 C37 H37 119.8
C37 C38 H38 119.6
C39 C38 C37 120.7(6)
C39 C38 H38 119.6
C38 C39 H39 120.2
C38 C39 C40 119.7(7)
C40 C39 H39 120.2
C39 C40 H40 120.0
C39 C40 C41 119.9(6)
C41 C40 H40 120.0
C36 C41 C40 121.7(6)
C36 C41 H41 119.1
C40 C41 H41 119.1
C43 C42 As2 118.7(4)
C43 C42 C47 118.7(5)
C47 C42 As2 122.4(4)
C42 C43 H43 119.4
C44 C43 C42 121.2(6)
C44 C43 H43 119.4
C43 C44 H44 120.2
C45 C44 C43 119.7(7)
C45 C44 H44 120.2
C44 C45 H45 120.1
C44 C45 C46 119.7(7)
C46 C45 H45 120.1
C45 C46 H46 119.1
C45 C46 C47 121.8(7)
C47 C46 H46 119.1
C42 C47 H47 120.6
C46 C47 C42 118.9(7)
C46 C47 H47 120.6
C49 C48 As2 118.9(4)
C49 C48 C53 119.1(5)
C53 C48 As2 122.1(4)
C48 C49 H49 119.8
C48 C49 C50 120.4(6)
C50 C49 H49 119.8
C49 C50 H50 120.6
C51 C50 C49 118.8(7)
C51 C50 H50 120.6
C50 C51 H51 119.4
C50 C51 C52 121.3(7)
C52 C51 H51 119.4
C51 C52 H52 120.3
C51 C52 C53 119.3(7)
C53 C52 H52 120.3
C48 C53 C52 121.1(7)
C48 C53 H53 119.5
C52 C53 H53 119.5

loop_
_geom_bond_atom_site_label_1
_geom_bond_atom_site_label_2
_geom_bond_distance
Ru1 H 1.62(4)
Ru1 As1 2.4259(5)
Ru1 As2 2.4284(6)
Ru1 S1 2.5378(11)
Ru1 N1 2.146(4)
Ru1 C1 1.828(6)
As1 C18 1.966(4)
As1 C24 1.935(5)
As1 C30 1.950(4)
As2 C36 1.946(5)
As2 C42 1.933(5)
As2 C48 1.948(5)
S1 C2 1.727(5)
O1 C1 1.147(6)
N1 N2 1.390(5)
N1 C2 1.313(5)
N2 C3 1.274(5)
N3 H3A 0.8615
N3 H3B 0.8610
N3 C2 1.352(6)
N4 C12 1.375(7)
N4 C13 1.383(6)
N4 C16 1.451(6)
C3 H3 0.9300
C3 C4 1.469(6)
C4 C5 1.381(6)
C4 C15 1.401(6)
C5 H5 0.9300
C5 C6 1.396(6)
C6 C7 1.437(7)
C6 C13 1.422(6)
C7 C8 1.379(7)
C7 C12 1.414(7)
C8 H8 0.9300
C8 C9 1.381(8)
C9 H9 0.9300
C9 C10 1.393(9)
C10 H10 0.9300
C10 C11 1.364(8)
C11 H11 0.9300
C11 C12 1.381(8)
C13 C14 1.362(7)
C14 H14 0.9300
C14 C15 1.388(7)
C15 H15 0.9300
C16 H16A 0.9700
C16 H16B 0.9700
C16 C17 1.512(7)
C17 H17A 0.9600
C17 H17B 0.9600
C17 H17C 0.9600
C18 C19 1.380(6)
C18 C23 1.351(7)
C19 H19 0.9300
C19 C20 1.399(7)
C20 H20 0.9300
C20 C21 1.355(8)
C21 H21 0.9300
C21 C22 1.358(7)
C22 H22 0.9300
C22 C23 1.399(6)
C23 H23 0.9300
C24 C25 1.380(6)
C24 C29 1.384(7)
C25 H25 0.9300
C25 C26 1.384(8)
C26 H26 0.9300
C26 C27 1.365(9)
C27 H27 0.9300
C27 C28 1.383(9)
C28 H28 0.9300
C28 C29 1.386(8)
C29 H29 0.9300
C30 C31 1.380(7)
C30 C35 1.380(7)
C31 H31 0.9300
C31 C32 1.397(7)
C32 H32 0.9300
C32 C33 1.350(9)
C33 H33 0.9300
C33 C34 1.368(9)
C34 H34 0.9300
C34 C35 1.414(7)
C35 H35 0.9300
C36 C37 1.372(7)
C36 C41 1.370(7)
C37 H37 0.9300
C37 C38 1.387(8)
C38 H38 0.9300
C38 C39 1.344(8)
C39 H39 0.9300
C39 C40 1.356(9)
C40 H40 0.9300
C40 C41 1.373(8)
C41 H41 0.9300
C42 C43 1.389(7)
C42 C47 1.393(6)
C43 H43 0.9300
C43 C44 1.389(9)
C44 H44 0.9300
C44 C45 1.359(9)
C45 H45 0.9300
C45 C46 1.375(11)
C46 H46 0.9300
C46 C47 1.384(9)
C47 H47 0.9300
C48 C49 1.364(7)
C48 C53 1.374(8)
C49 H49 0.9300
C49 C50 1.413(8)
C50 H50 0.9300
C50 C51 1.360(10)
C51 H51 0.9300
C51 C52 1.364(10)
C52 H52 0.9300
C52 C53 1.382(9)
C53 H53 0.9300
